data_4340538
loop_
_publ_author_name
'Tse, Edmund C. M.'
'Schilter, David'
'Gray, Danielle L.'
'Rauchfuss, Thomas B.'
'Gewirth, Andrew A.'

_publ_contact_author
; 
Andrew A. Gewirth 
University of Illinois at Urbana-Champaign
Department of Chemistry 
600 South Mathews Avenue 
Urbana, Illinois  61801 
USA 
;
_publ_section_title
;
 Multicopper models for the laccase active site: effect of nuclearity on
 electrocatalytic oxygen reduction.
;
_journal_issue 16
_journal_name_full 'Inorganic chemistry'
_journal_page_first 8505
_journal_page_last 8516
_journal_paper_doi 10.1021/ic501080c
_journal_volume 53
_journal_year 2014
_chemical_formula_moiety 'C30 H36 Cl4 Cu2 N6, 2(C H4 O)'
_chemical_formula_sum 'C32 H44 Cl4 Cu2 N6 O2'
_chemical_formula_weight 813.61
_chemical_name_systematic
; 
? 
;
_space_group_IT_number 14
_symmetry_cell_setting monoclinic
_symmetry_space_group_name_Hall '-P 2ybc'
_symmetry_space_group_name_H-M 'P 1 21/c 1'
_atom_sites_solution_hydrogens geom
_atom_sites_solution_primary direct
_atom_sites_solution_secondary difmap
_audit_creation_method SHELXL-97
_audit_update_record
; 
? 
;
_cell_angle_alpha 90.00
_cell_angle_beta 105.165(2)
_cell_angle_gamma 90.00
_cell_formula_units_Z 2
_cell_length_a 11.3605(19)
_cell_length_b 11.7947(19)
_cell_length_c 14.008(2)
_cell_measurement_reflns_used 7058
_cell_measurement_temperature 183(2)
_cell_measurement_theta_max 24.89
_cell_measurement_theta_min 2.29
_cell_volume 1811.6(5)
_computing_cell_refinement 'SAINT V7.68A (Bruker, 2005)'
_computing_data_collection 'APEX2 V2010.11-3 (Bruker, 2010)'
_computing_data_reduction
; 
SAINT V7.68A, XPREP V2005/2, SADABS V2007/4, TWINABS V2007/5 
(Bruker, 2005 & 2007) 
;
_computing_molecular_graphics
; 
SHELXTL V6.12 (Bruker, 2005), CrystalMaker v2.1.3 (CrystalMaker, 1994) 
;
_computing_publication_material 'XCIF V6.12 (Bruker, 2005)'
_computing_structure_refinement 'SHELXTL V6.12 (Bruker, 2005)'
_computing_structure_solution 'SHELXTL V6.12 (Bruker, 2005)'
_diffrn_ambient_temperature 183(2)
_diffrn_measured_fraction_theta_full 0.998
_diffrn_measured_fraction_theta_max 0.998
_diffrn_measurement_device 'Siemens Platform/ApexII CCD'
_diffrn_measurement_method 'profile data from \w scans'
_diffrn_radiation_monochromator graphite
_diffrn_radiation_source 'normal-focus sealed tube'
_diffrn_radiation_type MoK\a
_diffrn_radiation_wavelength 0.71073
_diffrn_radiation_wavelength_id bm58uasq
_diffrn_reflns_av_R_equivalents 0.0340
_diffrn_reflns_av_sigmaI/netI 0.0227
_diffrn_reflns_limit_h_max 13
_diffrn_reflns_limit_h_min -13
_diffrn_reflns_limit_k_max 14
_diffrn_reflns_limit_k_min -14
_diffrn_reflns_limit_l_max 16
_diffrn_reflns_limit_l_min -16
_diffrn_reflns_number 19324
_diffrn_reflns_theta_full 25.41
_diffrn_reflns_theta_max 25.41
_diffrn_reflns_theta_min 1.86
_exptl_absorpt_coefficient_mu 1.507
_exptl_absorpt_correction_T_max 0.8426
_exptl_absorpt_correction_T_min 0.6051
_exptl_absorpt_correction_type integration
_exptl_absorpt_process_details 'SHELXTL/XPREP V2005/2 (Bruker, 2005)'
_exptl_crystal_colour blue
_exptl_crystal_density_diffrn 1.492
_exptl_crystal_density_method 'not measured'
_exptl_crystal_description prism
_exptl_crystal_F_000 840
_exptl_crystal_id bm58uasq
_exptl_crystal_preparation
; 
The data crystal was mounted using oil (Parantone-N, Exxon) to a 
0.3 mm cryo-loop (Hampton Research) with the (0 -3 -2) scattering 
planes roughly normal to the spindle axis. 
;
_exptl_crystal_size_max 0.493
_exptl_crystal_size_mid 0.308
_exptl_crystal_size_min 0.202
_platon_squeeze_details
; 
The number of squeezed electrons is consistant with 4 methanol 
per unit cell.  This is in good agreement with that predicted 
from the disordered model. 
;
_refine_diff_density_max 0.593
_refine_diff_density_min -0.401
_refine_diff_density_rms 0.057
_refine_ls_extinction_method none
_refine_ls_goodness_of_fit_ref 1.072
_refine_ls_hydrogen_treatment noref
_refine_ls_matrix_type full
_refine_ls_number_parameters 269
_refine_ls_number_reflns 3336
_refine_ls_number_restraints 291
_refine_ls_restrained_S_all 1.140
_refine_ls_R_factor_all 0.0412
_refine_ls_R_factor_gt 0.0358
_refine_ls_shift/su_max 0.020
_refine_ls_shift/su_mean 0.001
_refine_ls_structure_factor_coef Fsqd
_refine_ls_weighting_details 'calc w=1/[\s^2^(Fo^2^)+(0.0640P)^2^+0.5623P] where P=(Fo^2^+2Fc^2^)/3'
_refine_ls_weighting_scheme calc
_refine_ls_wR_factor_gt 0.1028
_refine_ls_wR_factor_ref 0.1064
_reflns_number_gt 2835
_reflns_number_total 3336
_reflns_threshold_expression >2sigma(I)
_cod_data_source_file ic501080c_si_002.cif
_cod_data_source_block '[Cu~2~Cl~4~(3)]'
_cod_depositor_comments
;
The following automatic conversions were performed:

'_symmetry_cell_setting' value 'Monoclinic' changed to 'monoclinic'
according to
/usr/data/users/saulius/crontab/automatic-downloads/rss-feeds/ACS/lib/dictionaries/cif_core.dic
dictionary named 'cif_core.dic' version 2.4.2 from 2011-04-26.

Automatic conversion script
Id: cif_fix_values 2281 2013-09-26 08:29:07Z andrius 

 Adding full bibliography for 4340538--4340539.cif.
;
_cod_original_sg_symbol_H-M 'P2(1)/c  '
_cod_database_code 4340538

loop_
_symmetry_equiv_pos_as_xyz
'x, y, z'
'-x, y+1/2, -z+1/2'
'-x, -y, -z'
'x, -y-1/2, z-1/2'

loop_
_atom_site_label
_atom_site_type_symbol
_atom_site_fract_x
_atom_site_fract_y
_atom_site_fract_z
_atom_site_U_iso_or_equiv
_atom_site_adp_type
_atom_site_occupancy
_atom_site_symmetry_multiplicity
_atom_site_calc_flag
_atom_site_refinement_flags
_atom_site_disorder_assembly
_atom_site_disorder_group
Cu1 Cu -0.18373(3) 0.65718(3) 0.14121(2) 0.04450(15) Uani 1 1 d D . .
Cl1 Cl -0.18154(7) 0.53635(7) 0.01704(6) 0.0626(2) Uani 1 1 d . B .
N1 N -0.1562(2) 0.72268(19) 0.28152(17) 0.0509(6) Uani 1 1 d D B .
C1 C -0.0764(3) 0.8224(2) 0.2826(2) 0.0546(8) Uani 1 1 d D . .
H1A H -0.0433 0.8502 0.3511 0.065 Uiso 1 1 calc R A 1
H1B H -0.1229 0.8846 0.2423 0.065 Uiso 1 1 calc R A 1
Cl2 Cl -0.29079(7) 0.82991(7) 0.05551(6) 0.0599(2) Uani 1 1 d . B .
C2 C 0.0245(12) 0.784(2) 0.2403(15) 0.051(2) Uiso 0.43(2) 1 d PDU B 1
C3 C 0.1461(12) 0.8114(13) 0.2837(11) 0.061(2) Uani 0.43(2) 1 d PDU B 1
H3 H 0.1682 0.8588 0.3404 0.073 Uiso 0.43(2) 1 calc PR B 1
C4 C 0.2325(10) 0.7678(12) 0.2425(11) 0.065(2) Uani 0.43(2) 1 d PDU B 1
H4 H 0.3153 0.7900 0.2672 0.078 Uiso 0.43(2) 1 calc PR B 1
C5 C 0.2010(9) 0.6921(12) 0.1656(11) 0.059(2) Uani 0.43(2) 1 d PDU B 1
H5 H 0.2609 0.6626 0.1361 0.071 Uiso 0.43(2) 1 calc PR B 1
C6 C 0.0795(10) 0.6593(12) 0.1318(11) 0.051(2) Uani 0.43(2) 1 d PDU B 1
H6 H 0.0570 0.6056 0.0797 0.061 Uiso 0.43(2) 1 calc PR B 1
N2 N -0.0056(7) 0.7018(15) 0.1710(13) 0.046(2) Uani 0.43(2) 1 d PDU B 1
C2B C 0.0243(8) 0.7881(15) 0.2375(12) 0.0568(19) Uani 0.57(2) 1 d PDU B 2
C3B C 0.1424(9) 0.8330(9) 0.2627(8) 0.0573(19) Uani 0.57(2) 1 d PDU B 2
H3B H 0.1645 0.8893 0.3127 0.069 Uiso 0.57(2) 1 calc PR B 2
C4B C 0.2259(8) 0.7953(9) 0.2151(9) 0.0615(19) Uani 0.57(2) 1 d PDU B 2
H4B H 0.3077 0.8216 0.2351 0.074 Uiso 0.57(2) 1 calc PR B 2
C5B C 0.1913(8) 0.7192(9) 0.1379(9) 0.0575(19) Uani 0.57(2) 1 d PDU B 2
H5B H 0.2477 0.6934 0.1032 0.069 Uiso 0.57(2) 1 calc PR B 2
C6B C 0.0707(8) 0.6814(10) 0.1126(9) 0.052(2) Uani 0.57(2) 1 d PDU B 2
H6B H 0.0462 0.6277 0.0607 0.062 Uiso 0.57(2) 1 calc PR B 2
N2B N -0.0115(6) 0.7177(12) 0.1583(11) 0.047(2) Uani 0.57(2) 1 d PDU B 2
N3 N -0.3360(2) 0.5983(2) 0.17206(16) 0.0451(5) Uani 1 1 d . B .
C7 C -0.4088(3) 0.5133(3) 0.1278(2) 0.0520(7) Uani 1 1 d . . .
H7 H -0.3893 0.4739 0.0748 0.062 Uiso 1 1 calc R B .
C8 C -0.5104(3) 0.4815(3) 0.1567(3) 0.0617(8) Uani 1 1 d . B .
H8 H -0.5613 0.4221 0.1235 0.074 Uiso 1 1 calc R . .
C9 C -0.5372(3) 0.5378(3) 0.2350(3) 0.0695(9) Uani 1 1 d . . .
H9 H -0.6062 0.5163 0.2571 0.083 Uiso 1 1 calc R B .
C10 C -0.4634(4) 0.6252(3) 0.2810(3) 0.0710(10) Uani 1 1 d . B .
H10 H -0.4809 0.6646 0.3348 0.085 Uiso 1 1 calc R . .
C11 C -0.3636(3) 0.6546(2) 0.2477(2) 0.0526(7) Uani 1 1 d . . .
C12 C -0.2796(3) 0.7510(3) 0.2900(2) 0.0603(8) Uani 1 1 d . B .
H12A H -0.3086 0.8217 0.2533 0.072 Uiso 1 1 calc R . .
H12B H -0.2782 0.7627 0.3603 0.072 Uiso 1 1 calc R . .
C13 C -0.1190(6) 0.6486(5) 0.3743(4) 0.0448(14) Uani 0.497(6) 1 d PDU B 1
H13A H -0.1051 0.6965 0.4342 0.054 Uiso 0.497(6) 1 calc PR B 1
H13B H -0.1848 0.5939 0.3752 0.054 Uiso 0.497(6) 1 calc PR B 1
C14 C -0.0024(6) 0.5851(5) 0.3735(4) 0.0540(15) Uani 0.497(6) 1 d PDU B 1
H14A H -0.0128 0.5466 0.3090 0.065 Uiso 0.497(6) 1 calc PR B 1
H14B H 0.0659 0.6396 0.3820 0.065 Uiso 0.497(6) 1 calc PR B 1
C15 C 0.0275(10) 0.4979(9) 0.4561(6) 0.086(2) Uani 0.497(6) 1 d PDU . 1
H15A H 0.1171 0.4990 0.4833 0.103 Uiso 0.497(6) 1 calc PR B 1
H15B H 0.0066 0.4228 0.4247 0.103 Uiso 0.497(6) 1 calc PR B 1
C13B C -0.0804(7) 0.6267(5) 0.3430(4) 0.0519(16) Uani 0.503(6) 1 d PDU B 2
H13C H -0.1357 0.5625 0.3454 0.062 Uiso 0.503(6) 1 calc PR B 2
H13D H -0.0203 0.6000 0.3081 0.062 Uiso 0.503(6) 1 calc PR B 2
C14B C -0.0126(6) 0.6574(5) 0.4481(4) 0.0592(16) Uani 0.503(6) 1 d PDU B 2
H14C H -0.0696 0.6940 0.4815 0.071 Uiso 0.503(6) 1 calc PR B 2
H14D H 0.0529 0.7123 0.4470 0.071 Uiso 0.503(6) 1 calc PR B 2
C15B C 0.0429(5) 0.5514(4) 0.5061(7) 0.0621(19) Uani 0.503(6) 1 d PDU . 2
H15C H 0.0699 0.5711 0.5772 0.075 Uiso 0.503(6) 1 calc PR B 2
H15D H 0.1162 0.5292 0.4849 0.075 Uiso 0.503(6) 1 calc PR B 2

loop_
_atom_site_aniso_label
_atom_site_aniso_U_11
_atom_site_aniso_U_22
_atom_site_aniso_U_33
_atom_site_aniso_U_23
_atom_site_aniso_U_13
_atom_site_aniso_U_12
Cu1 0.0332(2) 0.0483(2) 0.0486(2) -0.00167(14) 0.00469(15) 0.00682(13)
Cl1 0.0427(4) 0.0747(5) 0.0714(5) -0.0250(4) 0.0169(4) -0.0050(3)
N1 0.0597(15) 0.0416(13) 0.0444(12) 0.0073(10) 0.0008(11) 0.0024(11)
C1 0.0609(19) 0.0404(15) 0.0538(17) 0.0024(13) -0.0005(15) 0.0039(13)
Cl2 0.0479(4) 0.0728(5) 0.0592(4) 0.0269(4) 0.0146(3) 0.0185(3)
C3 0.053(3) 0.054(4) 0.059(4) 0.017(4) -0.016(3) 0.002(3)
C4 0.045(3) 0.058(5) 0.070(5) 0.019(4) -0.022(3) 0.007(3)
C5 0.037(3) 0.051(4) 0.076(5) 0.017(4) -0.012(3) 0.014(3)
C6 0.035(3) 0.042(4) 0.067(5) 0.012(4) -0.004(3) 0.016(3)
N2 0.037(3) 0.038(4) 0.053(4) 0.010(4) -0.004(3) 0.010(3)
C2B 0.051(3) 0.041(3) 0.063(3) 0.010(2) -0.013(2) 0.010(2)
C3B 0.050(3) 0.046(4) 0.061(4) 0.016(3) -0.013(3) -0.001(3)
C4B 0.039(3) 0.054(4) 0.077(5) 0.020(3) -0.013(3) 0.002(3)
C5B 0.034(3) 0.050(4) 0.082(5) 0.017(3) 0.002(3) 0.014(2)
C6B 0.035(3) 0.043(4) 0.070(4) 0.008(3) 0.001(3) 0.011(3)
N2B 0.033(2) 0.037(4) 0.061(4) 0.008(3) -0.002(2) 0.011(2)
N3 0.0398(12) 0.0486(13) 0.0446(12) 0.0072(10) 0.0068(10) 0.0087(10)
C7 0.0412(15) 0.0577(17) 0.0532(16) 0.0025(14) 0.0053(13) 0.0061(13)
C8 0.0443(16) 0.065(2) 0.074(2) 0.0107(17) 0.0108(15) 0.0004(15)
C9 0.058(2) 0.072(2) 0.086(2) 0.0093(19) 0.0321(19) 0.0025(17)
C10 0.081(3) 0.066(2) 0.077(2) 0.0049(18) 0.040(2) -0.0021(19)
C11 0.0587(19) 0.0514(17) 0.0495(16) 0.0109(13) 0.0172(15) 0.0077(13)
C12 0.078(2) 0.0560(18) 0.0539(18) -0.0019(14) 0.0302(16) -0.0009(16)
C13 0.060(3) 0.048(3) 0.032(3) 0.009(2) 0.021(2) 0.022(3)
C14 0.067(3) 0.053(3) 0.041(3) 0.009(2) 0.013(3) 0.026(3)
C15 0.120(5) 0.085(5) 0.062(4) 0.020(4) 0.039(4) 0.064(4)
C13B 0.054(4) 0.049(3) 0.050(3) 0.010(3) 0.009(3) 0.003(3)
C14B 0.056(3) 0.061(3) 0.057(3) 0.008(2) 0.007(3) 0.001(3)
C15B 0.044(3) 0.060(4) 0.074(4) 0.014(3) 0.000(3) 0.004(3)

loop_
_atom_type_symbol
_atom_type_description
_atom_type_scat_dispersion_real
_atom_type_scat_dispersion_imag
_atom_type_scat_source
C C 0.0033 0.0016 'International Tables Vol C Tables 4.2.6.8 and 6.1.1.4'
H H 0.0000 0.0000 'International Tables Vol C Tables 4.2.6.8 and 6.1.1.4'
N N 0.0061 0.0033 'International Tables Vol C Tables 4.2.6.8 and 6.1.1.4'
Cl Cl 0.1484 0.1585 'International Tables Vol C Tables 4.2.6.8 and 6.1.1.4'
Cu Cu 0.3201 1.2651 'International Tables Vol C Tables 4.2.6.8 and 6.1.1.4'
O O 0.0106 0.0060 'International Tables Vol C Tables 4.2.6.8 and 6.1.1.4'

loop_
_exptl_crystal_face_index_h
_exptl_crystal_face_index_k
_exptl_crystal_face_index_l
_exptl_crystal_face_perp_dist
0.00 0.00 -1.00 0.0360
0.00 0.00 1.00 0.1120
1.00 0.00 -1.00 0.1070
-1.00 0.00 1.00 0.1350
0.00 -2.00 7.00 0.0970
-1.00 5.00 2.00 0.2120
2.00 1.00 2.00 0.1200
1.00 -3.00 -2.00 0.2250
-3.00 1.00 0.00 0.1270
3.00 -1.00 0.00 0.1680
-2.00 -2.00 1.00 0.2350
0.00 -3.00 1.00 0.2250
0.00 -1.00 -2.00 0.1060
-1.00 -1.00 -3.00 0.0870

loop_
_geom_angle_atom_site_label_1
_geom_angle_atom_site_label_2
_geom_angle_atom_site_label_3
_geom_angle
_geom_angle_site_symmetry_1
_geom_angle_site_symmetry_3
N3 Cu1 N2 156.0(6) . .
N3 Cu1 N2B 161.5(4) . .
N2 Cu1 N2B 7.2(10) . .
N3 Cu1 N1 81.31(10) . .
N2 Cu1 N1 79.1(5) . .
N2B Cu1 N1 81.7(4) . .
N3 Cu1 Cl1 97.53(7) . .
N2 Cu1 Cl1 96.4(4) . .
N2B Cu1 Cl1 96.2(3) . .
N1 Cu1 Cl1 160.86(7) . .
N3 Cu1 Cl2 92.69(7) . .
N2 Cu1 Cl2 102.7(6) . .
N2B Cu1 Cl2 95.9(4) . .
N1 Cu1 Cl2 94.91(7) . .
Cl1 Cu1 Cl2 104.23(4) . .
C12 N1 C1 114.3(2) . .
C12 N1 C13 96.8(3) . .
C1 N1 C13 114.3(3) . .
C12 N1 C13B 121.6(4) . .
C1 N1 C13B 109.0(3) . .
C12 N1 Cu1 104.58(18) . .
C1 N1 Cu1 104.30(18) . .
C13 N1 Cu1 122.4(3) . .
C13B N1 Cu1 100.4(3) . .
N1 C1 C2 106.8(9) . .
N1 C1 C2B 108.2(7) . .
N1 C1 H1A 110.4 . .
C2 C1 H1A 110.4 . .
C2B C1 H1A 111.1 . .
N1 C1 H1B 110.4 . .
C2 C1 H1B 110.4 . .
C2B C1 H1B 108.2 . .
H1A C1 H1B 108.6 . .
N2 C2 C3 120.8(9) . .
N2 C2 C1 115.1(11) . .
C3 C2 C1 122.4(10) . .
C4 C3 C2 118.1(8) . .
C4 C3 H3 120.9 . .
C2 C3 H3 120.9 . .
C3 C4 C5 120.6(8) . .
C3 C4 H4 119.7 . .
C5 C4 H4 119.7 . .
C4 C5 C6 118.7(8) . .
C4 C5 H5 120.7 . .
C6 C5 H5 120.7 . .
N2 C6 C5 121.2(8) . .
N2 C6 H6 119.4 . .
C5 C6 H6 119.4 . .
C6 N2 C2 119.5(7) . .
C6 N2 Cu1 127.8(9) . .
C2 N2 Cu1 112.7(9) . .
N2B C2B C3B 120.0(7) . .
N2B C2B C1 114.3(8) . .
C3B C2B C1 125.3(8) . .
C4B C3B C2B 119.6(6) . .
C4B C3B H3B 120.2 . .
C2B C3B H3B 120.2 . .
C3B C4B C5B 120.1(6) . .
C3B C4B H4B 120.0 . .
C5B C4B H4B 120.0 . .
C4B C5B C6B 117.8(6) . .
C4B C5B H5B 121.1 . .
C6B C5B H5B 121.1 . .
N2B C6B C5B 122.7(6) . .
N2B C6B H6B 118.7 . .
C5B C6B H6B 118.7 . .
C6B N2B C2B 119.4(5) . .
C6B N2B Cu1 127.1(7) . .
C2B N2B Cu1 112.5(8) . .
C7 N3 C11 119.1(3) . .
C7 N3 Cu1 128.2(2) . .
C11 N3 Cu1 112.7(2) . .
N3 C7 C8 122.1(3) . .
N3 C7 H7 118.9 . .
C8 C7 H7 118.9 . .
C7 C8 C9 118.7(3) . .
C7 C8 H8 120.7 . .
C9 C8 H8 120.7 . .
C10 C9 C8 119.8(3) . .
C10 C9 H9 120.1 . .
C8 C9 H9 120.1 . .
C9 C10 C11 119.0(3) . .
C9 C10 H10 120.5 . .
C11 C10 H10 120.5 . .
N3 C11 C10 121.4(3) . .
N3 C11 C12 115.3(3) . .
C10 C11 C12 123.4(3) . .
N1 C12 C11 108.4(2) . .
N1 C12 H12A 110.0 . .
C11 C12 H12A 110.0 . .
N1 C12 H12B 110.0 . .
C11 C12 H12B 110.0 . .
H12A C12 H12B 108.4 . .
C14 C13 N1 108.8(4) . .
C14 C13 H13A 109.9 . .
N1 C13 H13A 109.9 . .
C14 C13 H13B 109.9 . .
N1 C13 H13B 109.9 . .
H13A C13 H13B 108.3 . .
C15 C14 C13 110.4(4) . .
C15 C14 H14A 109.6 . .
C13 C14 H14A 109.6 . .
C15 C14 H14B 109.6 . .
C13 C14 H14B 109.6 . .
H14A C14 H14B 108.1 . .
C14 C15 C15 122.6(6) . 3_566
C14 C15 H15A 106.7 . .
C15 C15 H15A 106.7 3_566 .
C14 C15 H15B 106.7 . .
C15 C15 H15B 106.7 3_566 .
H15A C15 H15B 106.6 . .
C14B C13B N1 115.7(4) . .
C14B C13B H13C 108.3 . .
N1 C13B H13C 108.3 . .
C14B C13B H13D 108.3 . .
N1 C13B H13D 108.3 . .
H13C C13B H13D 107.4 . .
C13B C14B C15B 110.7(5) . .
C13B C14B H14C 109.5 . .
C15B C14B H14C 109.5 . .
C13B C14B H14D 109.5 . .
C15B C14B H14D 109.5 . .
H14C C14B H14D 108.1 . .
C14B C15B C15B 115.0(5) . 3_566
C14B C15B H15C 108.5 . .
C15B C15B H15C 108.5 3_566 .
C14B C15B H15D 108.5 . .
C15B C15B H15D 108.5 3_566 .
H15C C15B H15D 107.5 . .

loop_
_geom_bond_atom_site_label_1
_geom_bond_atom_site_label_2
_geom_bond_distance
_geom_bond_site_symmetry_2
Cu1 N3 2.013(2) .
Cu1 N2 2.026(6) .
Cu1 N2B 2.038(5) .
Cu1 N1 2.058(2) .
Cu1 Cl1 2.2538(9) .
Cu1 Cl2 2.5115(8) .
N1 C12 1.476(4) .
N1 C1 1.483(4) .
N1 C13 1.531(5) .
N1 C13B 1.541(5) .
C1 C2 1.490(7) .
C1 C2B 1.500(7) .
C1 H1A 0.9900 .
C1 H1B 0.9900 .
C2 N2 1.355(7) .
C2 C3 1.392(9) .
C3 C4 1.363(9) .
C3 H3 0.9500 .
C4 C5 1.373(8) .
C4 H4 0.9500 .
C5 C6 1.392(8) .
C5 H5 0.9500 .
C6 N2 1.329(7) .
C6 H6 0.9500 .
C2B N2B 1.359(6) .
C2B C3B 1.399(8) .
C3B C4B 1.369(8) .
C3B H3B 0.9500 .
C4B C5B 1.380(7) .
C4B H4B 0.9500 .
C5B C6B 1.395(7) .
C5B H5B 0.9500 .
C6B N2B 1.333(6) .
C6B H6B 0.9500 .
N3 C7 1.343(4) .
N3 C11 1.355(4) .
C7 C8 1.371(4) .
C7 H7 0.9500 .
C8 C9 1.383(5) .
C8 H8 0.9500 .
C9 C10 1.377(6) .
C9 H9 0.9500 .
C10 C11 1.378(5) .
C10 H10 0.9500 .
C11 C12 1.503(5) .
C12 H12A 0.9900 .
C12 H12B 0.9900 .
C13 C14 1.524(4) .
C13 H13A 0.9900 .
C13 H13B 0.9900 .
C14 C15 1.518(4) .
C14 H14A 0.9900 .
C14 H14B 0.9900 .
C15 C15 1.519(5) 3_566
C15 H15A 0.9900 .
C15 H15B 0.9900 .
C13B C14B 1.517(5) .
C13B H13C 0.9900 .
C13B H13D 0.9900 .
C14B C15B 1.535(4) .
C14B H14C 0.9900 .
C14B H14D 0.9900 .
C15B C15B 1.536(5) 3_566
C15B H15C 0.9900 .
C15B H15D 0.9900 .

loop_
_platon_squeeze_void_nr
_platon_squeeze_void_average_x
_platon_squeeze_void_average_y
_platon_squeeze_void_average_z
_platon_squeeze_void_volume
_platon_squeeze_void_count_electrons
_platon_squeeze_void_content
1 0.500 0.500 0.500 136 37 ' '
2 0.500 1.000 1.000 136 37 ' '
